data_7217718
loop_
_publ_author_name
'Liu, Tong-Peng'
'Huo, Li-Hua'
'Deng, Zhao-Peng'
'Zhao, Hui'
'Gao, Shan'

_publ_section_title
;
 Supramolecular architectures and luminescent properties of salts
 containing flexible bis(pyridyl) cations with aliphatic diamine spacer:
 Effects of inorganic anions, alkalinity and conformation of the
 bis(pyridyl) cations
;
_journal_name_full 'RSC Advances'
_journal_paper_doi 10.1039/C4RA05029K
_journal_year 2014
_chemical_formula_moiety 'C14 H22 N4, 4(Cl O4)'
_chemical_formula_sum 'C14 H22 Cl4 N4 O16'
_chemical_formula_weight 644.16
_chemical_name_systematic
; 
 ? 
;
_space_group_IT_number 2
_symmetry_cell_setting triclinic
_symmetry_space_group_name_Hall '-P 1'
_symmetry_space_group_name_H-M 'P -1'
_atom_sites_solution_hydrogens geom
_atom_sites_solution_primary direct
_atom_sites_solution_secondary difmap
_audit_creation_method SHELXL-97
_cell_angle_alpha 86.61(3)
_cell_angle_beta 87.69(3)
_cell_angle_gamma 65.83(3)
_cell_formula_units_Z 1
_cell_length_a 7.6290(15)
_cell_length_b 8.1477(16)
_cell_length_c 10.747(2)
_cell_measurement_reflns_used 3139
_cell_measurement_temperature 295(2)
_cell_measurement_theta_max 25.00
_cell_measurement_theta_min 3.13
_cell_volume 608.3(2)
_computing_cell_refinement
;
CrysAlis Pro (Agilent, 2013)
;
_computing_data_collection
;
CrysAlis Pro (Agilent, 2013)
;
_computing_data_reduction
;
CrysAlis Pro (Agilent, 2013)
;
_computing_molecular_graphics '(K. Brandenburg, Diamond 3.1, 2009)'
_computing_publication_material '(K. Brandenburg, Diamond 3.1, 2009)'
_computing_structure_refinement 'SHELXL-97 (Sheldrick, 1997)'
_computing_structure_solution 'SHELXS-97 (Sheldrick, 1990)'
_diffrn_ambient_temperature 295(2)
_diffrn_detector_area_resol_mean 16.1954
_diffrn_measured_fraction_theta_full 0.982
_diffrn_measured_fraction_theta_max 0.982
_diffrn_measurement_device_type 'Xcalibur, Eos'
_diffrn_measurement_method '\w scans'
_diffrn_radiation_monochromator graphite
_diffrn_radiation_source 'Enhance (Mo) X-ray Source'
_diffrn_radiation_type MoK\a
_diffrn_radiation_wavelength 0.71073
_diffrn_reflns_av_R_equivalents 0.0730
_diffrn_reflns_av_sigmaI/netI 0.0845
_diffrn_reflns_limit_h_max 9
_diffrn_reflns_limit_h_min -9
_diffrn_reflns_limit_k_max 9
_diffrn_reflns_limit_k_min -9
_diffrn_reflns_limit_l_max 12
_diffrn_reflns_limit_l_min -12
_diffrn_reflns_number 3991
_diffrn_reflns_theta_full 25.00
_diffrn_reflns_theta_max 25.00
_diffrn_reflns_theta_min 3.09
_exptl_absorpt_coefficient_mu 0.573
_exptl_absorpt_correction_T_max 0.9292
_exptl_absorpt_correction_T_min 0.9039
_exptl_absorpt_correction_type multi-scan
_exptl_absorpt_process_details
; 
CrysAlis Pro (Agilent, 2013)
Empirical absorption correction using spherical harmonics,
 implemented in SCALE3 ABSPACK scaling algorithm. 
;
_exptl_crystal_colour colorless
_exptl_crystal_density_diffrn 1.758
_exptl_crystal_density_method 'not measured'
_exptl_crystal_description prism
_exptl_crystal_F_000 330
_exptl_crystal_size_max 0.18
_exptl_crystal_size_mid 0.15
_exptl_crystal_size_min 0.13
_refine_diff_density_max 0.389
_refine_diff_density_min -0.301
_refine_diff_density_rms 0.069
_refine_ls_extinction_method none
_refine_ls_goodness_of_fit_ref 1.012
_refine_ls_hydrogen_treatment mixed
_refine_ls_matrix_type full
_refine_ls_number_parameters 185
_refine_ls_number_reflns 2106
_refine_ls_number_restraints 5
_refine_ls_restrained_S_all 1.012
_refine_ls_R_factor_all 0.1293
_refine_ls_R_factor_gt 0.0654
_refine_ls_shift/su_max 0.000
_refine_ls_shift/su_mean 0.000
_refine_ls_structure_factor_coef Fsqd
_refine_ls_weighting_details 'calc w=1/[\s^2^(Fo^2^)+(0.0206P)^2^+0.0000P] where P=(Fo^2^+2Fc^2^)/3'
_refine_ls_weighting_scheme calc
_refine_ls_wR_factor_gt 0.0910
_refine_ls_wR_factor_ref 0.1012
_reflns_number_gt 1711
_reflns_number_total 2106
_reflns_threshold_expression >2sigma(I)
_cod_data_source_file c4ra05029k2.cif
_cod_data_source_block complex17
_cod_database_code 7217718

loop_
_symmetry_equiv_pos_as_xyz
'x, y, z'
'-x, -y, -z'

loop_
_atom_site_label
_atom_site_type_symbol
_atom_site_fract_x
_atom_site_fract_y
_atom_site_fract_z
_atom_site_U_iso_or_equiv
_atom_site_adp_type
_atom_site_occupancy
_atom_site_symmetry_multiplicity
_atom_site_calc_flag
_atom_site_refinement_flags
_atom_site_disorder_assembly
_atom_site_disorder_group
Cl1 Cl 0.27949(16) 0.40398(14) 0.61162(10) 0.0421(4) Uani 1 1 d . . .
Cl2 Cl 0.19513(16) -0.05661(15) -0.16824(11) 0.0439(4) Uani 1 1 d . . .
O1 O 0.1030(6) 0.4446(7) 0.6723(5) 0.125(2) Uani 1 1 d . . .
O2 O 0.3341(7) 0.2621(5) 0.5290(3) 0.0918(16) Uani 1 1 d . . .
O3 O 0.4207(6) 0.3494(5) 0.7041(4) 0.0972(16) Uani 1 1 d . . .
O4 O 0.2687(5) 0.5633(4) 0.5436(4) 0.0776(12) Uani 1 1 d . . .
O5 O 0.2923(6) -0.0231(6) -0.2743(5) 0.1078(18) Uani 1 1 d . . .
O6 O 0.0140(5) 0.0853(6) -0.1521(4) 0.0958(17) Uani 1 1 d . . .
O7 O 0.1617(7) -0.2100(5) -0.1924(4) 0.0961(16) Uani 1 1 d . . .
O8 O 0.3113(5) -0.0997(5) -0.0623(3) 0.0773(13) Uani 1 1 d . . .
N1 N 0.2356(6) 0.2205(6) 0.0936(4) 0.0458(14) Uani 0.76(4) 1 d PD A 1
H1N H 0.166(8) 0.177(9) 0.058(6) 0.069 Uiso 0.76(4) 1 d PD A 1
C2 C 0.3110(6) 0.3603(6) 0.2513(4) 0.0446(15) Uani 0.76(4) 1 d P A 1
H2A H 0.3416 0.3621 0.3339 0.054 Uiso 0.76(4) 1 calc PR A 1
C2' C 0.2356(6) 0.2205(6) 0.0936(4) 0.0458(14) Uani 0.24(4) 1 d P A 2
H2'A H 0.2145 0.1238 0.0667 0.055 Uiso 0.24(4) 1 calc PR A 2
N1' N 0.3110(6) 0.3603(6) 0.2513(4) 0.0446(15) Uani 0.24(4) 1 d PD A 2
H1'N H 0.350(19) 0.37(2) 0.324(6) 0.067 Uiso 0.24(4) 1 d PD A 2
N2 N 0.1037(5) 0.1289(4) 0.3897(3) 0.0346(9) Uani 1 1 d D . .
H2N1 H 0.093(5) 0.205(4) 0.446(3) 0.052 Uiso 1 1 d D . .
H2N2 H 0.009(4) 0.186(5) 0.340(3) 0.052 Uiso 1 1 d D . .
C1 C 0.2682(5) 0.2257(5) 0.2129(4) 0.0317(10) Uani 1 1 d . . .
C3 C 0.3083(8) 0.4962(7) 0.1650(7) 0.0718(18) Uani 1 1 d . . .
H3A H 0.3313 0.5926 0.1904 0.086 Uiso 1 1 calc R A 1
C4 C 0.2721(8) 0.4866(9) 0.0439(8) 0.087(3) Uani 1 1 d . A .
H4A H 0.2756 0.5739 -0.0148 0.104 Uiso 1 1 calc R . .
C5 C 0.2320(8) 0.3535(10) 0.0090(5) 0.0688(17) Uani 1 1 d . . .
H5A H 0.2012 0.3503 -0.0734 0.083 Uiso 1 1 calc R A 1
C6 C 0.2755(5) 0.0761(5) 0.3031(4) 0.0378(11) Uani 1 1 d . A .
H6A H 0.3908 0.0379 0.3520 0.045 Uiso 1 1 calc R . .
H6B H 0.2838 -0.0256 0.2569 0.045 Uiso 1 1 calc R . .
C7 C 0.0880(6) -0.0299(5) 0.4586(4) 0.0384(11) Uani 1 1 d . . .
H7A H 0.0814 -0.1126 0.3995 0.046 Uiso 1 1 calc R . .
H7B H 0.2013 -0.0930 0.5086 0.046 Uiso 1 1 calc R . .

loop_
_atom_site_aniso_label
_atom_site_aniso_U_11
_atom_site_aniso_U_22
_atom_site_aniso_U_33
_atom_site_aniso_U_23
_atom_site_aniso_U_13
_atom_site_aniso_U_12
Cl1 0.0438(7) 0.0324(6) 0.0424(6) -0.0007(5) -0.0022(5) -0.0076(5)
Cl2 0.0393(6) 0.0338(7) 0.0565(7) -0.0009(5) -0.0007(6) -0.0128(5)
O1 0.069(3) 0.105(4) 0.173(5) 0.048(3) 0.024(3) -0.018(3)
O2 0.171(4) 0.045(2) 0.049(2) 0.0067(18) -0.033(2) -0.031(2)
O3 0.128(4) 0.058(2) 0.092(3) -0.013(2) -0.057(3) -0.018(2)
O4 0.090(3) 0.036(2) 0.096(3) 0.0091(19) 0.008(2) -0.0170(19)
O5 0.064(3) 0.101(4) 0.138(4) 0.050(3) 0.010(3) -0.022(2)
O6 0.060(3) 0.085(3) 0.099(3) -0.015(2) -0.006(2) 0.017(2)
O7 0.145(4) 0.066(3) 0.097(3) 0.018(2) -0.073(3) -0.060(3)
O8 0.068(2) 0.074(3) 0.078(3) -0.015(2) -0.027(2) -0.014(2)
N1 0.051(3) 0.056(3) 0.038(3) -0.007(2) 0.005(2) -0.029(2)
C2 0.045(3) 0.037(3) 0.052(3) -0.019(2) 0.005(2) -0.016(2)
C2' 0.051(3) 0.056(3) 0.038(3) -0.007(2) 0.005(2) -0.029(2)
N1' 0.045(3) 0.037(3) 0.052(3) -0.019(2) 0.005(2) -0.016(2)
N2 0.040(2) 0.0261(19) 0.032(2) 0.0050(14) 0.0044(16) -0.0089(15)
C1 0.030(2) 0.025(2) 0.037(2) 0.0040(17) 0.0022(18) -0.0095(18)
C3 0.065(4) 0.037(3) 0.120(6) -0.011(3) 0.021(4) -0.028(3)
C4 0.042(3) 0.065(4) 0.132(6) 0.065(4) 0.006(4) -0.010(3)
C5 0.059(3) 0.105(5) 0.042(3) 0.041(3) -0.005(2) -0.039(3)
C6 0.031(2) 0.033(2) 0.045(3) 0.0042(19) 0.011(2) -0.0093(19)
C7 0.042(3) 0.033(2) 0.037(2) 0.0127(18) -0.0011(19) -0.014(2)

loop_
_atom_type_symbol
_atom_type_description
_atom_type_scat_dispersion_real
_atom_type_scat_dispersion_imag
_atom_type_scat_source
C C 0.0033 0.0016 'International Tables Vol C Tables 4.2.6.8 and 6.1.1.4'
H H 0.0000 0.0000 'International Tables Vol C Tables 4.2.6.8 and 6.1.1.4'
N N 0.0061 0.0033 'International Tables Vol C Tables 4.2.6.8 and 6.1.1.4'
O O 0.0106 0.0060 'International Tables Vol C Tables 4.2.6.8 and 6.1.1.4'
Cl Cl 0.1484 0.1585 'International Tables Vol C Tables 4.2.6.8 and 6.1.1.4'

loop_
_geom_angle_atom_site_label_1
_geom_angle_atom_site_label_2
_geom_angle_atom_site_label_3
_geom_angle
_geom_angle_site_symmetry_1
O1 Cl1 O3 107.2(3) .
O1 Cl1 O2 115.0(4) .
O3 Cl1 O2 106.7(2) .
O1 Cl1 O4 107.3(2) .
O3 Cl1 O4 111.8(3) .
O2 Cl1 O4 109.0(2) .
O6 Cl2 O8 113.8(2) .
O6 Cl2 O5 111.2(3) .
O8 Cl2 O5 110.9(3) .
O6 Cl2 O7 106.7(3) .
O8 Cl2 O7 107.5(2) .
O5 Cl2 O7 106.3(3) .
C1 N1 C5 121.6(5) .
C1 N1 H1N 131(5) .
C5 N1 H1N 102(5) .
C1 C2 C3 119.0(5) .
C1 C2 H2A 120.5 .
C3 C2 H2A 120.5 .
C1 C2 H1'N 127(10) .
C3 C2 H1'N 114(10) .
C7 N2 C6 112.7(3) .
C7 N2 H2N1 105(3) .
C6 N2 H2N1 118(3) .
C7 N2 H2N2 113(3) .
C6 N2 H2N2 102(3) .
H2N1 N2 H2N2 105.3(16) .
N1 C1 C2 119.4(4) .
N1 C1 C6 120.5(4) .
C2 C1 C6 119.8(4) .
C4 C3 C2 119.5(6) .
C4 C3 H3A 120.2 .
C2 C3 H3A 120.2 .
C5 C4 C3 120.1(6) .
C5 C4 H4A 120.0 .
C3 C4 H4A 120.0 .
C4 C5 N1 120.2(6) .
C4 C5 H5A 119.9 .
N1 C5 H5A 119.9 .
C1 C6 N2 113.0(3) .
C1 C6 H6A 109.0 .
N2 C6 H6A 109.0 .
C1 C6 H6B 109.0 .
N2 C6 H6B 109.0 .
H6A C6 H6B 107.8 .
C7 C7 N2 110.5(4) 2_556
C7 C7 H7A 109.6 2_556
N2 C7 H7A 109.6 .
C7 C7 H7B 109.6 2_556
N2 C7 H7B 109.6 .
H7A C7 H7B 108.1 .

loop_
_geom_bond_atom_site_label_1
_geom_bond_atom_site_label_2
_geom_bond_distance
_geom_bond_site_symmetry_2
Cl1 O1 1.392(4) .
Cl1 O3 1.410(4) .
Cl1 O2 1.413(4) .
Cl1 O4 1.425(4) .
Cl2 O6 1.404(3) .
Cl2 O8 1.409(4) .
Cl2 O5 1.409(5) .
Cl2 O7 1.414(4) .
N1 C1 1.322(5) .
N1 C5 1.365(7) .
N1 H1N 0.86(4) .
C2 C1 1.355(6) .
C2 C3 1.396(8) .
C2 H2A 0.9300 .
C2 H1'N 0.861(11) .
N2 C7 1.498(6) .
N2 C6 1.502(5) .
N2 H2N1 0.86(4) .
N2 H2N2 0.86(4) .
C1 C6 1.495(6) .
C3 C4 1.355(9) .
C3 H3A 0.9300 .
C4 C5 1.318(10) .
C4 H4A 0.9300 .
C5 H5A 0.9300 .
C6 H6A 0.9700 .
C6 H6B 0.9700 .
C7 C7 1.500(8) 2_556
C7 H7A 0.9700 .
C7 H7B 0.9700 .

loop_
_geom_hbond_atom_site_label_D
_geom_hbond_atom_site_label_H
_geom_hbond_atom_site_label_A
_geom_hbond_distance_DH
_geom_hbond_distance_HA
_geom_hbond_distance_DA
_geom_hbond_angle_DHA
_geom_hbond_site_symmetry_A
N1 H1N O8 0.86(4) 2.49(6) 3.025(6) 121(5) .
N2 H2N1 O2 0.86(4) 2.30(3) 2.911(6) 128(3) .
N2 H2N2 O7 0.86(4) 2.039(15) 2.849(5) 155(3) 2

loop_
_geom_torsion_atom_site_label_1
_geom_torsion_atom_site_label_2
_geom_torsion_atom_site_label_3
_geom_torsion_atom_site_label_4
_geom_torsion
_geom_torsion_site_symmetry_4
C5 N1 C1 C2 -4.1(7) .
C5 N1 C1 C6 -178.7(4) .
C3 C2 C1 N1 3.7(6) .
C3 C2 C1 C6 178.3(4) .
C1 C2 C3 C4 -3.1(7) .
C2 C3 C4 C5 2.7(8) .
C3 C4 C5 N1 -3.1(9) .
C1 N1 C5 C4 3.8(8) .
N1 C1 C6 N2 -108.1(5) .
C2 C1 C6 N2 77.4(5) .
C7 N2 C6 C1 166.5(4) .
C6 N2 C7 C7 -178.7(4) 2_556
